data_2241075
loop_
_publ_author_name
'St\'ibal, David'
'S\"uss-Fink, Georg'
'Therrien, Bruno'

_publ_section_title
;
 Crystal structure of
 bis[\m-(4-methoxyphenyl)methanethiolato-\k^2^<i>S</i>:<i>S</i>]bis[chlorido(\h^6^-1-isopropyl-4-methylbenzene)ruthenium(II)]
 chloroform disolvate
;
_journal_coeditor_code WM5217
_journal_issue 10
_journal_name_full 'Acta Crystallographica Section E'
_journal_page_first 1216
_journal_page_last 1218
_journal_paper_doi 10.1107/S2056989015017399
_journal_volume 71
_journal_year 2015
_chemical_formula_iupac '[Ru2 (C8 H9 O S)2 Cl2 (C10 H14)2], 2C H Cl3'
_chemical_formula_moiety 'C36 H46 Cl2 O2 Ru2 S2, 2(C H Cl3)'
_chemical_formula_sum 'C38 H48 Cl8 O2 Ru2 S2'
_chemical_formula_weight 1086.62
_chemical_name_systematic
;
Bis[\m-(4-methoxyphenyl)methanethiolato-\k^2^<i>S</i>:<i>S</i>]\
bis[chlorido(\h^6^-1-isopropyl-4-methylbenzene)ruthenium(II)]
chloroform disolvate
;
_space_group_IT_number 2
_symmetry_cell_setting triclinic
_symmetry_space_group_name_Hall '-P 1'
_symmetry_space_group_name_H-M 'P -1'
_atom_sites_solution_hydrogens geom
_audit_creation_method SHELXL-2014/7
_cell_angle_alpha 112.75(3)
_cell_angle_beta 95.58(3)
_cell_angle_gamma 98.51(3)
_cell_formula_units_Z 1
_cell_length_a 10.034(2)
_cell_length_b 10.070(2)
_cell_length_c 12.124(2)
_cell_measurement_reflns_used 8000
_cell_measurement_temperature 173(2)
_cell_measurement_theta_max 28.85
_cell_measurement_theta_min 2.05
_cell_volume 1101.2(5)
_computing_cell_refinement
;
CELL (IPDS Software; Stoe & Cie, 2000)
;
_computing_data_collection
;
EXPOSE (IPDS Software; Stoe & Cie, 2000)
;
_computing_data_reduction
;
INTEGRATE (IPDS Software; Stoe & Cie, 2000)
;
_computing_molecular_graphics
;
ORTEP-3 for Windows (Farrugia, 2012)
;
_computing_publication_material
;
SHELXL-2014/7 (Sheldrick, 2015)
;
_computing_structure_refinement
;
SHELXL-2014/7 (Sheldrick, 2015)
;
_computing_structure_solution
;
SHELXS-97 (Sheldrick, 2008)
;
_diffrn_ambient_temperature 173(2)
_diffrn_detector_area_resol_mean 0.81
_diffrn_measured_fraction_theta_full 0.978
_diffrn_measured_fraction_theta_max 0.960
_diffrn_measurement_device_type 'STOE IPDS'
_diffrn_measurement_method 'phi oscillation'
_diffrn_radiation_type MoK\a
_diffrn_radiation_wavelength 0.71073
_diffrn_reflns_av_R_equivalents 0.0575
_diffrn_reflns_limit_h_max 13
_diffrn_reflns_limit_h_min -11
_diffrn_reflns_limit_k_max 13
_diffrn_reflns_limit_k_min -13
_diffrn_reflns_limit_l_max 16
_diffrn_reflns_limit_l_min -16
_diffrn_reflns_number 13000
_diffrn_reflns_theta_full 25.242
_diffrn_reflns_theta_max 29.314
_diffrn_reflns_theta_min 1.848
_exptl_absorpt_coefficient_mu 1.299
_exptl_absorpt_correction_T_max 0.819
_exptl_absorpt_correction_T_min 0.655
_exptl_absorpt_correction_type empirical
_exptl_absorpt_process_details
;
(Walker & Stuart, 1983)
;
_exptl_crystal_colour orange
_exptl_crystal_density_diffrn 1.639
_exptl_crystal_description block
_exptl_crystal_F_000 548
_exptl_crystal_size_max 0.24
_exptl_crystal_size_mid 0.21
_exptl_crystal_size_min 0.19
_refine_diff_density_max 0.941
_refine_diff_density_min -1.470
_refine_ls_extinction_method none
_refine_ls_goodness_of_fit_ref 0.965
_refine_ls_hydrogen_treatment constr
_refine_ls_matrix_type full
_refine_ls_number_parameters 239
_refine_ls_number_reflns 5787
_refine_ls_number_restraints 0
_refine_ls_restrained_S_all 0.965
_refine_ls_R_factor_all 0.0530
_refine_ls_R_factor_gt 0.0386
_refine_ls_shift/su_max 0.000
_refine_ls_shift/su_mean 0.000
_refine_ls_structure_factor_coef Fsqd
_refine_ls_weighting_details 'w=1/[\s^2^(Fo^2^)+(0.0470P)^2^] where P=(Fo^2^+2Fc^2^)/3'
_refine_ls_weighting_scheme calc
_refine_ls_wR_factor_gt 0.0868
_refine_ls_wR_factor_ref 0.0917
_reflns_number_gt 4504
_reflns_number_total 5787
_reflns_threshold_expression 'I > 2\s(I)'
_cod_data_source_file wm5217sup1.cif
_cod_data_source_block I
_cod_original_cell_volume 1101.2(4)
_cod_database_code 2241075
_shelx_space_group_comment
;
The symmetry employed for this shelxl refinement is uniquely defined
by the following loop, which should always be used as a source of
symmetry information in preference to the above space-group names.
They are only intended as comments.
;

loop_
_symmetry_equiv_pos_as_xyz
'x, y, z'
'-x, -y, -z'

loop_
_atom_site_type_symbol
_atom_site_label
_atom_site_fract_x
_atom_site_fract_y
_atom_site_fract_z
_atom_site_U_iso_or_equiv
_atom_site_adp_type
_atom_site_calc_flag
_atom_site_occupancy
C C1 0.7926(3) 0.4925(4) -0.0177(3) 0.0255(6) Uani d 1
H H1A 0.8508 0.4762 0.0426 0.031 Uiso calc 1
H H1B 0.7565 0.3986 -0.0855 0.031 Uiso calc 1
C C2 0.8739(3) 0.5957(4) -0.0603(3) 0.0247(6) Uani d 1
C C3 0.9603(3) 0.7265(4) 0.0208(3) 0.0282(7) Uani d 1
H H3 0.9717 0.7483 0.1035 0.034 Uiso calc 1
C C4 1.0290(3) 0.8237(4) -0.0184(3) 0.0314(7) Uani d 1
H H4 1.0850 0.9107 0.0376 0.038 Uiso calc 1
C C5 1.0151(3) 0.7924(4) -0.1422(3) 0.0297(7) Uani d 1
C C6 0.9324(3) 0.6622(4) -0.2252(3) 0.0326(7) Uani d 1
H H6 0.9230 0.6397 -0.3079 0.039 Uiso calc 1
C C7 0.8633(3) 0.5650(4) -0.1833(3) 0.0303(7) Uani d 1
H H17 0.8086 0.4771 -0.2393 0.036 Uiso calc 1
C C8 1.0626(4) 0.8763(5) -0.2960(4) 0.0471(10) Uani d 1
H H8A 1.0848 0.7849 -0.3464 0.071 Uiso calc 1
H H8B 1.1185 0.9558 -0.3056 0.071 Uiso calc 1
H H8C 0.9679 0.8746 -0.3195 0.071 Uiso calc 1
C C9 0.2694(4) 0.9102(5) 0.3930(4) 0.0423(9) Uani d 1
H H9 0.3270 0.8367 0.3788 0.051 Uiso calc 1
C C10 0.5851(3) 0.3518(4) 0.2545(3) 0.0260(7) Uani d 1
C C11 0.4405(4) 0.2937(4) 0.2169(3) 0.0294(7) Uani d 1
H H11 0.3833 0.3152 0.2747 0.035 Uiso calc 1
C C12 0.3845(3) 0.2066(4) 0.0967(3) 0.0273(7) Uani d 1
H H12 0.2906 0.1703 0.0758 0.033 Uiso calc 1
C C13 0.4679(3) 0.1709(3) 0.0033(3) 0.0242(6) Uani d 1
C C14 0.6104(3) 0.2285(4) 0.0405(3) 0.0247(6) Uani d 1
H H14 0.6674 0.2094 -0.0175 0.030 Uiso calc 1
C C15 0.6681(3) 0.3150(4) 0.1645(3) 0.0243(6) Uani d 1
H H15 0.7624 0.3478 0.1864 0.029 Uiso calc 1
C C16 0.6405(4) 0.4500(5) 0.3870(3) 0.0371(8) Uani d 1
H H16 0.5723 0.5092 0.4176 0.044 Uiso calc 1
C C17 0.7731(5) 0.5567(5) 0.4064(4) 0.0516(11) Uani d 1
H H17A 0.8449 0.5032 0.3844 0.077 Uiso calc 1
H H17B 0.7962 0.6241 0.4902 0.077 Uiso calc 1
H H17C 0.7621 0.6105 0.3569 0.077 Uiso calc 1
C C18 0.6510(5) 0.3546(6) 0.4589(4) 0.0528(12) Uani d 1
H H18A 0.5627 0.2956 0.4491 0.079 Uiso calc 1
H H18B 0.6824 0.4168 0.5433 0.079 Uiso calc 1
H H18C 0.7144 0.2918 0.4293 0.079 Uiso calc 1
C C19 0.4071(4) 0.0830(4) -0.1272(3) 0.0360(8) Uani d 1
H H19A 0.4595 0.1167 -0.1768 0.054 Uiso calc 1
H H19B 0.3145 0.0947 -0.1409 0.054 Uiso calc 1
H H19C 0.4081 -0.0189 -0.1477 0.054 Uiso calc 1
O O1 1.0868(3) 0.8961(3) -0.1727(3) 0.0419(6) Uani d 1
S S1 0.65082(7) 0.57453(8) 0.04876(7) 0.02020(15) Uani d 1
Cl Cl1 0.46757(8) 0.64213(9) 0.25227(7) 0.02648(16) Uani d 1
Cl Cl2 0.33078(13) 1.05269(14) 0.53676(10) 0.0565(3) Uani d 1
Cl Cl3 0.09992(13) 0.82576(14) 0.38522(11) 0.0576(3) Uani d 1
Cl Cl4 0.27665(14) 0.97961(17) 0.28011(11) 0.0623(3) Uani d 1
Ru Ru1 0.50634(2) 0.41162(3) 0.10619(2) 0.01824(7) Uani d 1

loop_
_atom_site_aniso_label
_atom_site_aniso_U_11
_atom_site_aniso_U_22
_atom_site_aniso_U_33
_atom_site_aniso_U_12
_atom_site_aniso_U_13
_atom_site_aniso_U_23
C1 0.0191(14) 0.0273(18) 0.0344(17) 0.0071(12) 0.0081(12) 0.0157(15)
C2 0.0176(13) 0.0288(18) 0.0326(16) 0.0072(12) 0.0081(12) 0.0157(14)
C3 0.0246(15) 0.0313(19) 0.0302(16) 0.0052(13) 0.0046(13) 0.0140(15)
C4 0.0245(16) 0.0288(19) 0.0375(18) 0.0003(13) 0.0042(14) 0.0120(16)
C5 0.0234(15) 0.0292(19) 0.0413(19) 0.0046(13) 0.0132(14) 0.0180(16)
C6 0.0268(16) 0.042(2) 0.0302(17) 0.0061(15) 0.0091(13) 0.0154(16)
C7 0.0265(16) 0.0290(19) 0.0327(17) 0.0021(13) 0.0087(14) 0.0100(15)
C8 0.045(2) 0.057(3) 0.054(2) 0.0045(19) 0.0187(19) 0.038(2)
C9 0.048(2) 0.040(2) 0.037(2) 0.0147(19) 0.0076(18) 0.0118(18)
C10 0.0295(16) 0.0318(18) 0.0266(15) 0.0132(13) 0.0079(13) 0.0191(15)
C11 0.0337(17) 0.0343(19) 0.0338(17) 0.0137(14) 0.0159(14) 0.0236(16)
C12 0.0243(15) 0.0214(17) 0.0428(19) 0.0030(12) 0.0072(13) 0.0202(15)
C13 0.0315(16) 0.0122(14) 0.0285(15) 0.0005(12) 0.0010(13) 0.0101(13)
C14 0.0282(15) 0.0224(16) 0.0331(16) 0.0141(13) 0.0139(13) 0.0162(14)
C15 0.0236(14) 0.0250(17) 0.0311(16) 0.0118(12) 0.0055(12) 0.0160(14)
C16 0.044(2) 0.047(2) 0.0249(16) 0.0214(18) 0.0061(15) 0.0161(17)
C17 0.056(3) 0.050(3) 0.034(2) 0.009(2) -0.0070(19) 0.006(2)
C18 0.063(3) 0.079(4) 0.036(2) 0.034(3) 0.015(2) 0.035(2)
C19 0.046(2) 0.0240(19) 0.0357(19) 0.0037(15) 0.0020(16) 0.0123(16)
O1 0.0349(14) 0.0449(17) 0.0514(16) -0.0023(12) 0.0138(12) 0.0275(14)
S1 0.0175(3) 0.0209(4) 0.0245(4) 0.0040(3) 0.0043(3) 0.0116(3)
Cl1 0.0281(4) 0.0250(4) 0.0260(4) 0.0070(3) 0.0072(3) 0.0088(3)
Cl2 0.0583(7) 0.0529(7) 0.0386(5) 0.0077(5) 0.0022(5) 0.0004(5)
Cl3 0.0537(6) 0.0547(7) 0.0578(7) 0.0009(5) 0.0024(5) 0.0211(6)
Cl4 0.0711(8) 0.0793(9) 0.0511(6) 0.0268(7) 0.0240(6) 0.0348(7)
Ru1 0.01758(11) 0.01881(13) 0.02142(12) 0.00467(8) 0.00493(8) 0.01074(10)

loop_
_atom_type_symbol
_atom_type_description
_atom_type_scat_dispersion_real
_atom_type_scat_dispersion_imag
_atom_type_scat_source
C C 0.0033 0.0016 'International Tables Vol C Tables 4.2.6.8 and 6.1.1.4'
H H 0.0000 0.0000 'International Tables Vol C Tables 4.2.6.8 and 6.1.1.4'
O O 0.0106 0.0060 'International Tables Vol C Tables 4.2.6.8 and 6.1.1.4'
S S 0.1246 0.1234 'International Tables Vol C Tables 4.2.6.8 and 6.1.1.4'
Cl Cl 0.1484 0.1585 'International Tables Vol C Tables 4.2.6.8 and 6.1.1.4'
Ru Ru -1.2594 0.8363 'International Tables Vol C Tables 4.2.6.8 and 6.1.1.4'

loop_
_geom_angle_atom_site_label_1
_geom_angle_atom_site_label_2
_geom_angle_atom_site_label_3
_geom_angle_site_symmetry_1
_geom_angle_site_symmetry_3
_geom_angle
C2 C1 S1 . . 108.8(2)
C2 C1 H1A . . 109.9
S1 C1 H1A . . 109.9
C2 C1 H1B . . 109.9
S1 C1 H1B . . 109.9
H1A C1 H1B . . 108.3
C7 C2 C3 . . 117.4(3)
C7 C2 C1 . . 120.7(3)
C3 C2 C1 . . 121.9(3)
C4 C3 C2 . . 121.6(3)
C4 C3 H3 . . 119.2
C2 C3 H3 . . 119.2
C3 C4 C5 . . 120.3(3)
C3 C4 H4 . . 119.9
C5 C4 H4 . . 119.9
O1 C5 C6 . . 124.3(3)
O1 C5 C4 . . 116.1(3)
C6 C5 C4 . . 119.6(3)
C5 C6 C7 . . 119.2(3)
C5 C6 H6 . . 120.4
C7 C6 H6 . . 120.4
C2 C7 C6 . . 121.9(3)
C2 C7 H17 . . 119.0
C6 C7 H17 . . 119.0
O1 C8 H8A . . 109.5
O1 C8 H8B . . 109.5
H8A C8 H8B . . 109.5
O1 C8 H8C . . 109.5
H8A C8 H8C . . 109.5
H8B C8 H8C . . 109.5
Cl2 C9 Cl3 . . 110.4(2)
Cl2 C9 Cl4 . . 110.0(2)
Cl3 C9 Cl4 . . 109.8(2)
Cl2 C9 H9 . . 108.8
Cl3 C9 H9 . . 108.8
Cl4 C9 H9 . . 108.8
C15 C10 C11 . . 117.4(3)
C15 C10 C16 . . 123.3(3)
C11 C10 C16 . . 119.3(3)
C15 C10 Ru1 . . 70.89(16)
C11 C10 Ru1 . . 70.12(16)
C16 C10 Ru1 . . 129.3(2)
C12 C11 C10 . . 121.5(3)
C12 C11 Ru1 . . 71.54(17)
C10 C11 Ru1 . . 71.86(17)
C12 C11 H11 . . 119.2
C10 C11 H11 . . 119.2
Ru1 C11 H11 . . 130.0
C11 C12 C13 . . 121.6(3)
C11 C12 Ru1 . . 71.71(19)
C13 C12 Ru1 . . 71.44(17)
C11 C12 H12 . . 119.2
C13 C12 H12 . . 119.2
Ru1 C12 H12 . . 130.4
C14 C13 C12 . . 116.8(3)
C14 C13 C19 . . 121.5(3)
C12 C13 C19 . . 121.7(3)
C14 C13 Ru1 . . 69.78(18)
C12 C13 Ru1 . . 70.38(18)
C19 C13 Ru1 . . 128.3(2)
C13 C14 C15 . . 121.5(3)
C13 C14 Ru1 . . 72.46(17)
C15 C14 Ru1 . . 72.23(17)
C13 C14 H14 . . 119.3
C15 C14 H14 . . 119.3
Ru1 C14 H14 . . 128.4
C10 C15 C14 . . 121.1(3)
C10 C15 Ru1 . . 72.04(17)
C14 C15 Ru1 . . 69.85(16)
C10 C15 H15 . . 119.4
C14 C15 H15 . . 119.4
Ru1 C15 H15 . . 131.6
C17 C16 C10 . . 113.6(3)
C17 C16 C18 . . 112.9(4)
C10 C16 C18 . . 109.4(4)
C17 C16 H16 . . 106.9
C10 C16 H16 . . 106.9
C18 C16 H16 . . 106.9
C16 C17 H17A . . 109.5
C16 C17 H17B . . 109.5
H17A C17 H17B . . 109.5
C16 C17 H17C . . 109.5
H17A C17 H17C . . 109.5
H17B C17 H17C . . 109.5
C16 C18 H18A . . 109.5
C16 C18 H18B . . 109.5
H18A C18 H18B . . 109.5
C16 C18 H18C . . 109.5
H18A C18 H18C . . 109.5
H18B C18 H18C . . 109.5
C13 C19 H19A . . 109.5
C13 C19 H19B . . 109.5
H19A C19 H19B . . 109.5
C13 C19 H19C . . 109.5
H19A C19 H19C . . 109.5
H19B C19 H19C . . 109.5
C5 O1 C8 . . 117.6(3)
C1 S1 Ru1 . . 111.36(10)
C1 S1 Ru1 . 2_665 109.65(11)
Ru1 S1 Ru1 . 2_665 100.03(4)
C14 Ru1 C12 . . 67.73(12)
C14 Ru1 C11 . . 79.89(12)
C12 Ru1 C11 . . 36.75(14)
C14 Ru1 C15 . . 37.92(12)
C12 Ru1 C15 . . 79.44(12)
C11 Ru1 C15 . . 67.08(12)
C14 Ru1 C13 . . 37.76(12)
C12 Ru1 C13 . . 38.17(12)
C11 Ru1 C13 . . 68.07(13)
C15 Ru1 C13 . . 68.35(13)
C14 Ru1 C10 . . 68.23(12)
C12 Ru1 C10 . . 67.85(13)
C11 Ru1 C10 . . 38.02(13)
C15 Ru1 C10 . . 37.08(11)
C13 Ru1 C10 . . 81.53(13)
C14 Ru1 S1 . . 96.92(8)
C12 Ru1 S1 . . 159.60(10)
C11 Ru1 S1 . . 157.71(10)
C15 Ru1 S1 . . 96.80(8)
C13 Ru1 S1 . . 121.79(9)
C10 Ru1 S1 . . 120.29(9)
C14 Ru1 S1 . 2_665 113.67(9)
C12 Ru1 S1 . 2_665 93.66(9)
C11 Ru1 S1 . 2_665 121.67(10)
C15 Ru1 S1 . 2_665 151.25(9)
C13 Ru1 S1 . 2_665 88.92(9)
C10 Ru1 S1 . 2_665 159.68(9)
S1 Ru1 S1 . 2_665 79.97(4)
C14 Ru1 Cl1 . . 155.31(10)
C12 Ru1 Cl1 . . 117.94(9)
C11 Ru1 Cl1 . . 92.05(10)
C15 Ru1 Cl1 . . 117.51(10)
C13 Ru1 Cl1 . . 155.93(9)
C10 Ru1 Cl1 . . 91.04(9)
S1 Ru1 Cl1 . . 81.71(4)
S1 Ru1 Cl1 2_665 . 90.48(4)

loop_
_geom_bond_atom_site_label_1
_geom_bond_atom_site_label_2
_geom_bond_site_symmetry_2
_geom_bond_distance
C1 C2 . 1.503(4)
C1 S1 . 1.847(3)
C1 H1A . 0.9700
C1 H1B . 0.9700
C2 C7 . 1.391(5)
C2 C3 . 1.396(5)
C3 C4 . 1.372(5)
C3 H3 . 0.9300
C4 C5 . 1.397(5)
C4 H4 . 0.9300
C5 O1 . 1.369(4)
C5 C6 . 1.384(5)
C6 C7 . 1.396(5)
C6 H6 . 0.9300
C7 H17 . 0.9300
C8 O1 . 1.421(5)
C8 H8A . 0.9600
C8 H8B . 0.9600
C8 H8C . 0.9600
C9 Cl2 . 1.752(4)
C9 Cl3 . 1.761(5)
C9 Cl4 . 1.764(4)
C9 H9 . 0.9800
C10 C15 . 1.406(4)
C10 C11 . 1.438(5)
C10 C16 . 1.517(5)
C10 Ru1 . 2.219(3)
C11 C12 . 1.384(5)
C11 Ru1 . 2.196(3)
C11 H11 . 0.9300
C12 C13 . 1.439(5)
C12 Ru1 . 2.194(3)
C12 H12 . 0.9300
C13 C14 . 1.418(5)
C13 C19 . 1.492(5)
C13 Ru1 . 2.208(3)
C14 C15 . 1.422(5)
C14 Ru1 . 2.173(3)
C14 H14 . 0.9300
C15 Ru1 . 2.204(3)
C15 H15 . 0.9300
C16 C17 . 1.517(6)
C16 C18 . 1.534(5)
C16 H16 . 0.9800
C17 H17A . 0.9600
C17 H17B . 0.9600
C17 H17C . 0.9600
C18 H18A . 0.9600
C18 H18B . 0.9600
C18 H18C . 0.9600
C19 H19A . 0.9600
C19 H19B . 0.9600
C19 H19C . 0.9600
S1 Ru1 . 2.3778(10)
S1 Ru1 2_665 2.3931(10)
Cl1 Ru1 . 2.4284(12)
Ru1 S1 2_665 2.3931(10)

loop_
_geom_hbond_atom_site_label_D
_geom_hbond_atom_site_label_H
_geom_hbond_atom_site_label_A
_geom_hbond_site_symmetry_A
_geom_hbond_distance_DH
_geom_hbond_distance_HA
_geom_hbond_distance_DA
_geom_hbond_angle_DHA
C9 H9 Cl1 . 0.98 2.66 3.583(4) 156.5
C8 H8C Cl4 2_675 0.96 3.03 3.886(5) 149.8

loop_
_geom_torsion_atom_site_label_1
_geom_torsion_atom_site_label_2
_geom_torsion_atom_site_label_3
_geom_torsion_atom_site_label_4
_geom_torsion_site_symmetry_4
_geom_torsion
S1 C1 C2 C7 . -105.6(3)
S1 C1 C2 C3 . 73.2(3)
C7 C2 C3 C4 . 2.1(5)
C1 C2 C3 C4 . -176.7(3)
C2 C3 C4 C5 . -0.9(5)
C3 C4 C5 O1 . 179.6(3)
C3 C4 C5 C6 . -0.5(5)
O1 C5 C6 C7 . -179.6(3)
C4 C5 C6 C7 . 0.6(5)
C3 C2 C7 C6 . -2.0(5)
C1 C2 C7 C6 . 176.8(3)
C5 C6 C7 C2 . 0.7(5)
C15 C10 C11 C12 . -0.8(4)
C16 C10 C11 C12 . 178.4(3)
Ru1 C10 C11 C12 . 53.7(3)
C15 C10 C11 Ru1 . -54.6(2)
C16 C10 C11 Ru1 . 124.7(3)
C10 C11 C12 C13 . -0.5(5)
Ru1 C11 C12 C13 . 53.3(3)
C10 C11 C12 Ru1 . -53.9(3)
C11 C12 C13 C14 . 0.3(4)
Ru1 C12 C13 C14 . 53.8(2)
C11 C12 C13 C19 . -177.0(3)
Ru1 C12 C13 C19 . -123.6(3)
C11 C12 C13 Ru1 . -53.5(3)
C12 C13 C14 C15 . 1.2(4)
C19 C13 C14 C15 . 178.6(3)
Ru1 C13 C14 C15 . 55.3(2)
C12 C13 C14 Ru1 . -54.1(2)
C19 C13 C14 Ru1 . 123.3(3)
C11 C10 C15 C14 . 2.4(4)
C16 C10 C15 C14 . -176.8(3)
Ru1 C10 C15 C14 . -51.8(3)
C11 C10 C15 Ru1 . 54.2(2)
C16 C10 C15 Ru1 . -125.0(3)
C13 C14 C15 C10 . -2.7(4)
Ru1 C14 C15 C10 . 52.8(3)
C13 C14 C15 Ru1 . -55.4(2)
C15 C10 C16 C17 . 25.9(5)
C11 C10 C16 C17 . -153.3(3)
Ru1 C10 C16 C17 . -65.9(4)
C15 C10 C16 C18 . -101.2(4)
C11 C10 C16 C18 . 79.6(4)
Ru1 C10 C16 C18 . 167.0(3)
C6 C5 O1 C8 . 7.4(5)
C4 C5 O1 C8 . -172.7(3)
C2 C1 S1 Ru1 . 175.94(19)
C2 C1 S1 Ru1 2_665 66.2(2)

_cod_database_fobs_code 2241075
